data_7156268
loop_
_publ_author_name
'Gupta, Ashis Kumar'
'Ahamad, Shakir'
'Vaishanv, Narendra Kumar'
'Kant, Ruchir'
'Mohanan, Kishor'

_publ_section_title
;
 Base-mediated 1,6-conjugate addition of the Seyferth-Gilbert reagent to
 para-quinone methides.
;
_journal_issue 25
_journal_name_full 'Organic &amp; biomolecular chemistry'
_journal_page_first 4623
_journal_page_last 4627
_journal_paper_doi 10.1039/c8ob01017j
_journal_volume 16
_journal_year 2018
_chemical_compound_source 'see text'
_chemical_formula_moiety 'C24 H32 Br O4 P'
_chemical_formula_sum 'C24 H32 Br O4 P'
_chemical_formula_weight 495.37
_space_group_IT_number 2
_space_group_name_Hall '-P 1'
_space_group_name_H-M_alt 'P -1'
_symmetry_cell_setting triclinic
_symmetry_Int_Tables_number 2
_symmetry_space_group_name_Hall '-P 1'
_symmetry_space_group_name_H-M 'P -1'
_atom_sites_solution_hydrogens geom
_atom_sites_solution_primary direct
_atom_sites_solution_secondary difmap
_audit_update_record
;
2018-03-14 deposited with the CCDC.
2018-05-29 downloaded from the CCDC.
;
_cell_angle_alpha 115.285(10)
_cell_angle_beta 93.898(8)
_cell_angle_gamma 92.846(8)
_cell_formula_units_Z 2
_cell_length_a 10.2150(9)
_cell_length_b 11.4694(12)
_cell_length_c 12.0747(13)
_cell_measurement_reflns_used 1288
_cell_measurement_temperature 293(2)
_cell_measurement_theta_max 25.4
_cell_measurement_theta_min 3.3
_cell_volume 1271.3(2)
_computing_cell_refinement
;
CrystalClear-SM Expert 2.1 b24 (Rigaku, 2012)
;
_computing_data_collection
;
CrystalClear-SM Expert 2.1 b24 (Rigaku, 2012)
;
_computing_data_reduction
;
CrystalClear-SM Expert 2.1 b24 (Rigaku, 2012)
;
_computing_molecular_graphics 'SHELXTL (Bruker, 1997)'
_computing_publication_material 'PLATON (Spek, 2003)'
_computing_structure_refinement 'SHELXL-97 (Sheldrick, 1997)'
_computing_structure_solution 'SHELXS-97 (Sheldrick, 1990)'
_diffrn_ambient_temperature 293(2)
_diffrn_detector CCD
_diffrn_detector_area_resol_mean 28.5714
_diffrn_measured_fraction_theta_full 0.855
_diffrn_measured_fraction_theta_max 0.855
_diffrn_measurement_device
;
AFC12 (Right): Kappa 3 circle
;
_diffrn_measurement_device_type
;
Rigaku Saturn724+ (4x4 bin mode)
;
_diffrn_measurement_method 'profile data from \w-scans'
_diffrn_measurement_specimen_support Fiber
_diffrn_radiation_monochromator Confocal
_diffrn_radiation_type 'Mo K\a'
_diffrn_radiation_wavelength 0.71075
_diffrn_reflns_av_R_equivalents 0.0585
_diffrn_reflns_av_sigmaI/netI 0.1109
_diffrn_reflns_limit_h_max 14
_diffrn_reflns_limit_h_min -12
_diffrn_reflns_limit_k_max 10
_diffrn_reflns_limit_k_min -16
_diffrn_reflns_limit_l_max 17
_diffrn_reflns_limit_l_min -17
_diffrn_reflns_number 13734
_diffrn_reflns_theta_full 31.43
_diffrn_reflns_theta_max 31.43
_diffrn_reflns_theta_min 1.87
_diffrn_source MicroMax003_Mo
_diffrn_source_current 0.6
_diffrn_source_power 0.0
_diffrn_source_voltage 50.0
_exptl_absorpt_coefficient_mu 1.705
_exptl_absorpt_correction_T_max 0.848
_exptl_absorpt_correction_T_min 0.760
_exptl_absorpt_correction_type multi-scan
_exptl_absorpt_process_details 'REQAB (Rigaku, 1998)'
_exptl_crystal_colour Colorless
_exptl_crystal_density_diffrn 1.294
_exptl_crystal_density_method 'Not Measured'
_exptl_crystal_description Block
_exptl_crystal_F_000 516
_exptl_crystal_size_max 0.170
_exptl_crystal_size_mid 0.150
_exptl_crystal_size_min 0.100
_refine_diff_density_max 0.675
_refine_diff_density_min -0.421
_refine_diff_density_rms 0.137
_refine_ls_extinction_coef 0.068(7)
_refine_ls_extinction_expression Fc^*^=kFc[1+0.001xFc^2^\l^3^/sin(2\q)]^-1/4^
_refine_ls_extinction_method SHELXL
_refine_ls_goodness_of_fit_ref 0.979
_refine_ls_hydrogen_treatment mixed
_refine_ls_matrix_type full
_refine_ls_number_parameters 284
_refine_ls_number_reflns 7183
_refine_ls_number_restraints 0
_refine_ls_restrained_S_all 0.979
_refine_ls_R_factor_all 0.2108
_refine_ls_R_factor_gt 0.0793
_refine_ls_shift/su_max 0.000
_refine_ls_shift/su_mean 0.000
_refine_ls_structure_factor_coef Fsqd
_refine_ls_weighting_details 'calc w=1/[\s^2^(Fo^2^)+(0.1337P)^2^+0.0000P] where P=(Fo^2^+2Fc^2^)/3'
_refine_ls_weighting_scheme calc
_refine_ls_wR_factor_gt 0.1930
_refine_ls_wR_factor_ref 0.2998
_reflns_number_gt 2601
_reflns_number_total 7183
_reflns_threshold_expression >2sigma(I)
_cod_data_source_file c8ob01017j2.cif
_cod_data_source_block xxx
_cod_depositor_comments
;
The following automatic conversions were performed:

'_symmetry_cell_setting' value 'Triclinic' changed to 'triclinic'
according to
/home/data/users/saulius/crontab/automatic-downloads/rss-feeds/RSC/lib/dictionaries/cif_core.dic
dictionary named 'cif_core.dic' version 2.4.2 from 2011-04-26.

'_exptl_absorpt_correction_type' value 'Multi-scan' changed to
'multi-scan' according to
/home/data/users/saulius/crontab/automatic-downloads/rss-feeds/RSC/lib/dictionaries/cif_core.dic
dictionary named 'cif_core.dic' version 2.4.2 from 2011-04-26.

Automatic conversion script
Id: cif_fix_values 4973 2017-02-22 13:04:09Z antanas 

 Adding full bibliography for 7156268--7156269.cif.
;
_cod_database_code 7156268

loop_
_symmetry_equiv_pos_site_id
_symmetry_equiv_pos_as_xyz
1 x,y,z
2 -x,-y,-z

loop_
_atom_site_aniso_label
_atom_site_aniso_U_11
_atom_site_aniso_U_22
_atom_site_aniso_U_33
_atom_site_aniso_U_23
_atom_site_aniso_U_13
_atom_site_aniso_U_12
Br1 0.1255(8) 0.1007(7) 0.1255(8) 0.0218(5) -0.0069(6) -0.0197(5)
P1 0.0391(7) 0.0595(8) 0.0949(11) 0.0313(8) 0.0117(7) 0.0063(5)
O1 0.0345(18) 0.071(2) 0.127(4) 0.054(3) 0.0144(19) 0.0051(16)
O2 0.0550(19) 0.057(2) 0.119(3) 0.025(2) 0.006(2) 0.0124(16)
O3 0.0348(17) 0.078(2) 0.129(4) 0.043(2) 0.0158(19) 0.0043(16)
O4 0.062(2) 0.074(2) 0.088(3) 0.034(2) 0.0042(19) 0.0109(17)
C1 0.035(2) 0.055(2) 0.060(3) 0.026(2) 0.008(2) 0.0033(18)
C2 0.041(2) 0.054(2) 0.068(3) 0.035(2) 0.014(2) 0.0100(19)
C3 0.038(2) 0.057(3) 0.077(3) 0.038(3) 0.012(2) 0.0037(19)
C4 0.039(2) 0.057(3) 0.071(3) 0.031(3) 0.014(2) 0.007(2)
C5 0.040(2) 0.058(3) 0.079(4) 0.038(3) 0.013(2) 0.012(2)
C6 0.039(2) 0.052(2) 0.063(3) 0.033(2) 0.006(2) 0.0028(18)
C7 0.038(2) 0.061(3) 0.085(4) 0.039(3) 0.020(2) 0.009(2)
C8 0.042(2) 0.067(3) 0.084(4) 0.036(3) 0.020(3) 0.013(2)
C9 0.047(3) 0.063(3) 0.073(4) 0.035(3) 0.021(2) 0.016(2)
C10 0.053(3) 0.073(3) 0.088(4) 0.034(3) 0.012(3) 0.016(3)
C11 0.073(4) 0.064(3) 0.095(5) 0.030(3) 0.022(3) 0.022(3)
C12 0.068(3) 0.072(4) 0.085(4) 0.032(3) 0.014(3) 0.002(3)
C13 0.070(4) 0.097(5) 0.071(4) 0.031(4) 0.006(3) 0.023(3)
C14 0.077(4) 0.072(3) 0.072(4) 0.033(3) 0.017(3) 0.031(3)
C15 0.105(5) 0.069(4) 0.117(6) 0.016(4) -0.005(4) 0.015(3)
C16 0.101(4) 0.075(4) 0.103(5) 0.044(4) 0.005(4) 0.015(3)
C17 0.051(3) 0.057(3) 0.082(4) 0.040(3) 0.003(2) 0.002(2)
C18 0.073(3) 0.063(3) 0.119(5) 0.051(4) 0.002(3) 0.001(3)
C19 0.079(4) 0.091(4) 0.098(5) 0.059(4) 0.009(3) -0.013(3)
C20 0.082(4) 0.064(3) 0.106(5) 0.042(3) -0.017(3) -0.011(3)
C21 0.045(3) 0.065(3) 0.098(4) 0.047(3) 0.018(3) 0.013(2)
C22 0.089(4) 0.108(5) 0.103(5) 0.069(5) 0.028(4) 0.041(4)
C23 0.065(3) 0.065(3) 0.102(5) 0.023(3) 0.015(3) 0.007(3)
C24 0.076(4) 0.080(4) 0.234(9) 0.101(5) 0.058(5) 0.024(3)

loop_
_atom_site_label
_atom_site_type_symbol
_atom_site_thermal_displace_type
_atom_site_fract_x
_atom_site_fract_y
_atom_site_fract_z
_atom_site_occupancy
_atom_site_U_iso_or_equiv
_atom_site_calc_flag
_atom_site_refinement_flags
Br1 Br Uani 0.81186(8) 0.41935(8) 0.18445(8) 1.000 0.1288(4) . .
P1 P Uani 1.13384(11) 1.10264(13) 0.84053(15) 1.000 0.0649(5) . .
O1 O Uani 0.4778(3) 0.9720(4) 0.7499(4) 1.000 0.0732(16) . .
O2 O Uani 1.0648(3) 1.2316(3) 0.8883(4) 1.000 0.0814(14) . .
O3 O Uani 1.2679(3) 1.1130(3) 0.8092(4) 1.000 0.0808(16) . .
O4 O Uani 1.1225(3) 1.0630(4) 0.9495(4) 1.000 0.0750(14) . .
C1 C Uani 0.6103(4) 0.9816(4) 0.7389(4) 1.000 0.0495(14) . .
C2 C Uani 0.6774(4) 1.0947(4) 0.7431(4) 1.000 0.0506(14) . .
C3 C Uani 0.8119(4) 1.0923(4) 0.7345(5) 1.000 0.0539(16) . .
C4 C Uani 0.8798(4) 0.9876(4) 0.7228(5) 1.000 0.0540(16) . .
C5 C Uani 0.8092(4) 0.8781(4) 0.7170(5) 1.000 0.0554(18) . .
C6 C Uani 0.6741(4) 0.8709(4) 0.7234(4) 1.000 0.0485(14) . .
C7 C Uani 1.0259(4) 0.9882(4) 0.7139(5) 1.000 0.0578(18) . .
C8 C Uani 1.0829(4) 0.8983(5) 0.6229(5) 1.000 0.0621(18) . .
C9 C Uani 1.0187(4) 0.7874(5) 0.5149(5) 1.000 0.0579(19) . .
C10 C Uani 1.0693(5) 0.6674(5) 0.4781(6) 1.000 0.0710(19) . .
C11 C Uani 1.0085(5) 0.5589(5) 0.3804(6) 1.000 0.078(2) . .
C12 C Uani 0.8983(5) 0.5694(6) 0.3176(6) 1.000 0.076(2) . .
C13 C Uani 0.8494(5) 0.6875(6) 0.3480(6) 1.000 0.081(3) . .
C14 C Uani 0.9078(5) 0.7937(6) 0.4462(5) 1.000 0.072(2) . .
C15 C Uani 1.1282(7) 1.3485(6) 0.9835(7) 1.000 0.106(3) . .
C16 C Uani 1.1796(6) 0.9481(6) 0.9431(6) 1.000 0.091(3) . .
C17 C Uani 0.5999(4) 0.7471(5) 0.7142(5) 1.000 0.0601(19) . .
C18 C Uani 0.6878(5) 0.6362(5) 0.6843(6) 1.000 0.082(2) . .
C19 C Uani 0.5446(5) 0.7736(6) 0.8380(6) 1.000 0.084(3) . .
C20 C Uani 0.4874(5) 0.6959(5) 0.6089(6) 1.000 0.084(2) . .
C21 C Uani 0.6081(4) 1.2166(5) 0.7588(5) 1.000 0.0643(19) . .
C22 C Uani 0.5006(6) 1.1828(6) 0.6525(6) 1.000 0.090(3) . .
C23 C Uani 0.5525(5) 1.2784(5) 0.8853(6) 1.000 0.082(2) . .
C24 C Uani 0.7050(6) 1.3209(6) 0.7540(9) 1.000 0.116(4) . .
H1 H Uiso 0.446(8) 1.017(8) 0.734(8) 1.000 0.15(4) . .
H1A H Uiso 0.85440 0.80680 0.70860 1.000 0.0670 calc R
H2 H Uiso 0.85870 1.16510 0.73690 1.000 0.0650 calc R
H8 H Uiso 1.17450 0.90740 0.62920 1.000 0.0740 calc R
H10 H Uiso 1.14580 0.66040 0.52040 1.000 0.0850 calc R
H11 H Uiso 1.04280 0.47920 0.35780 1.000 0.0930 calc R
H13 H Uiso 0.77650 0.69470 0.30150 1.000 0.0970 calc R
H14 H Uiso 0.87230 0.87270 0.46770 1.000 0.0860 calc R
H15A H Uiso 1.10920 1.35360 1.06220 1.000 0.1590 calc R
H15B H Uiso 1.09640 1.42130 0.97380 1.000 0.1590 calc R
H15C H Uiso 1.22160 1.34930 0.97870 1.000 0.1590 calc R
H16A H Uiso 1.14020 0.87430 0.87120 1.000 0.1370 calc R
H16B H Uiso 1.16380 0.93620 1.01520 1.000 0.1370 calc R
H16C H Uiso 1.27270 0.95710 0.93850 1.000 0.1370 calc R
H18A H Uiso 0.72440 0.61900 0.60830 1.000 0.1220 calc R
H18B H Uiso 0.63670 0.56020 0.67670 1.000 0.1220 calc R
H18C H Uiso 0.75770 0.65970 0.74920 1.000 0.1220 calc R
H19A H Uiso 0.61450 0.81040 0.90350 1.000 0.1260 calc R
H19B H Uiso 0.50720 0.69390 0.83530 1.000 0.1260 calc R
H19C H Uiso 0.47790 0.83310 0.85210 1.000 0.1260 calc R
H20A H Uiso 0.42380 0.75860 0.62540 1.000 0.1270 calc R
H20B H Uiso 0.44590 0.61630 0.60300 1.000 0.1270 calc R
H20C H Uiso 0.52260 0.68100 0.53270 1.000 0.1270 calc R
H22A H Uiso 0.43630 1.11900 0.65280 1.000 0.1340 calc R
H22B H Uiso 0.53930 1.14880 0.57580 1.000 0.1340 calc R
H22C H Uiso 0.45880 1.25920 0.66210 1.000 0.1340 calc R
H23A H Uiso 0.50910 1.35320 0.89240 1.000 0.1230 calc R
H23B H Uiso 0.62330 1.30360 0.94960 1.000 0.1230 calc R
H23C H Uiso 0.49060 1.21670 0.89230 1.000 0.1230 calc R
H24A H Uiso 0.74220 1.28680 0.67650 1.000 0.1730 calc R
H24B H Uiso 0.77410 1.34600 0.81980 1.000 0.1730 calc R
H24C H Uiso 0.65920 1.39490 0.76250 1.000 0.1730 calc R

loop_
_atom_type_symbol
_atom_type_description
_atom_type_scat_dispersion_real
_atom_type_scat_dispersion_imag
_atom_type_scat_source
P P 0.1023 0.0942 'International Tables Vol C Tables 4.2.6.8 and 6.1.1.4'
O O 0.0106 0.0060 'International Tables Vol C Tables 4.2.6.8 and 6.1.1.4'
Br Br -0.2901 2.4595 'International Tables Vol C Tables 4.2.6.8 and 6.1.1.4'
H H 0.0000 0.0000 'International Tables Vol C Tables 4.2.6.8 and 6.1.1.4'
C C 0.0033 0.0016 'International Tables Vol C Tables 4.2.6.8 and 6.1.1.4'

loop_
_geom_angle_atom_site_label_1
_geom_angle_atom_site_label_2
_geom_angle_atom_site_label_3
_geom_angle
_geom_angle_publ_flag
O2 P1 O3 115.1(2) yes
O2 P1 O4 101.5(2) yes
O2 P1 C7 105.6(2) yes
O3 P1 O4 114.3(2) yes
O3 P1 C7 112.9(2) yes
O4 P1 C7 106.4(2) yes
P1 O2 C15 121.4(4) yes
P1 O4 C16 119.2(4) yes
C1 O1 H1 110(7) no
O1 C1 C2 122.5(4) yes
O1 C1 C6 114.8(4) yes
C2 C1 C6 122.6(4) no
C1 C2 C21 123.1(4) no
C3 C2 C21 120.5(4) no
C1 C2 C3 116.4(4) no
C2 C3 C4 123.3(5) no
C3 C4 C5 118.2(4) no
C3 C4 C7 122.0(4) no
C5 C4 C7 119.9(4) no
C4 C5 C6 122.7(5) no
C1 C6 C17 122.3(4) no
C5 C6 C17 120.9(4) no
C1 C6 C5 116.8(4) no
P1 C7 C4 119.0(4) yes
C4 C7 C8 124.1(5) no
P1 C7 C8 116.4(3) yes
C7 C8 C9 127.8(4) no
C8 C9 C14 123.6(5) no
C10 C9 C14 117.1(5) no
C8 C9 C10 119.4(5) no
C9 C10 C11 121.4(5) no
C10 C11 C12 119.4(6) no
Br1 C12 C11 119.6(5) yes
Br1 C12 C13 119.7(4) yes
C11 C12 C13 120.7(6) no
C12 C13 C14 119.8(6) no
C9 C14 C13 121.7(6) no
C6 C17 C18 112.4(4) no
C6 C17 C19 109.6(5) no
C18 C17 C19 108.0(5) no
C18 C17 C20 104.9(5) no
C6 C17 C20 111.6(5) no
C19 C17 C20 110.2(4) no
C2 C21 C23 111.1(5) no
C2 C21 C24 111.2(4) no
C2 C21 C22 109.9(5) no
C22 C21 C24 106.4(6) no
C23 C21 C24 106.4(5) no
C22 C21 C23 111.8(4) no
C2 C3 H2 118.00 no
C4 C3 H2 118.00 no
C4 C5 H1A 119.00 no
C6 C5 H1A 119.00 no
C7 C8 H8 116.00 no
C9 C8 H8 116.00 no
C9 C10 H10 119.00 no
C11 C10 H10 119.00 no
C10 C11 H11 120.00 no
C12 C11 H11 120.00 no
C12 C13 H13 120.00 no
C14 C13 H13 120.00 no
C9 C14 H14 119.00 no
C13 C14 H14 119.00 no
O2 C15 H15A 109.00 no
O2 C15 H15B 109.00 no
O2 C15 H15C 109.00 no
H15A C15 H15B 109.00 no
H15A C15 H15C 109.00 no
H15B C15 H15C 109.00 no
O4 C16 H16A 109.00 no
O4 C16 H16B 110.00 no
O4 C16 H16C 109.00 no
H16A C16 H16B 109.00 no
H16A C16 H16C 109.00 no
H16B C16 H16C 109.00 no
C17 C18 H18A 109.00 no
C17 C18 H18B 109.00 no
C17 C18 H18C 109.00 no
H18A C18 H18B 110.00 no
H18A C18 H18C 109.00 no
H18B C18 H18C 109.00 no
C17 C19 H19A 109.00 no
C17 C19 H19B 109.00 no
C17 C19 H19C 109.00 no
H19A C19 H19B 109.00 no
H19A C19 H19C 109.00 no
H19B C19 H19C 110.00 no
C17 C20 H20A 109.00 no
C17 C20 H20B 109.00 no
C17 C20 H20C 109.00 no
H20A C20 H20B 110.00 no
H20A C20 H20C 109.00 no
H20B C20 H20C 109.00 no
C21 C22 H22A 109.00 no
C21 C22 H22B 109.00 no
C21 C22 H22C 110.00 no
H22A C22 H22B 109.00 no
H22A C22 H22C 109.00 no
H22B C22 H22C 109.00 no
C21 C23 H23A 109.00 no
C21 C23 H23B 109.00 no
C21 C23 H23C 109.00 no
H23A C23 H23B 109.00 no
H23A C23 H23C 109.00 no
H23B C23 H23C 110.00 no
C21 C24 H24A 109.00 no
C21 C24 H24B 109.00 no
C21 C24 H24C 109.00 no
H24A C24 H24B 109.00 no
H24A C24 H24C 109.00 no
H24B C24 H24C 110.00 no

loop_
_geom_bond_atom_site_label_1
_geom_bond_atom_site_label_2
_geom_bond_distance
_geom_bond_publ_flag
Br1 C12 1.902(7) yes
P1 O2 1.565(4) yes
P1 O3 1.458(3) yes
P1 O4 1.574(5) yes
P1 C7 1.786(5) yes
O1 C1 1.373(5) yes
O2 C15 1.426(9) yes
O4 C16 1.442(9) yes
O1 H1 0.71(10) no
C1 C2 1.416(7) no
C1 C6 1.403(7) no
C2 C21 1.543(8) no
C2 C3 1.386(6) no
C3 C4 1.376(7) no
C4 C7 1.503(6) no
C4 C5 1.389(7) no
C5 C6 1.388(6) no
C6 C17 1.533(8) no
C7 C8 1.337(7) no
C8 C9 1.460(8) no
C9 C10 1.392(9) no
C9 C14 1.381(7) no
C10 C11 1.377(9) no
C11 C12 1.354(8) no
C12 C13 1.374(10) no
C13 C14 1.358(9) no
C17 C19 1.546(8) no
C17 C20 1.542(8) no
C17 C18 1.523(8) no
C21 C23 1.546(8) no
C21 C24 1.537(9) no
C21 C22 1.531(8) no
C3 H2 0.9300 no
C5 H1A 0.9300 no
C8 H8 0.9300 no
C10 H10 0.9300 no
C11 H11 0.9300 no
C13 H13 0.9300 no
C14 H14 0.9300 no
C15 H15A 0.9600 no
C15 H15B 0.9600 no
C15 H15C 0.9600 no
C16 H16A 0.9600 no
C16 H16B 0.9600 no
C16 H16C 0.9600 no
C18 H18A 0.9600 no
C18 H18B 0.9600 no
C18 H18C 0.9600 no
C19 H19A 0.9600 no
C19 H19B 0.9600 no
C19 H19C 0.9600 no
C20 H20A 0.9600 no
C20 H20B 0.9600 no
C20 H20C 0.9600 no
C22 H22A 0.9600 no
C22 H22B 0.9600 no
C22 H22C 0.9600 no
C23 H23A 0.9600 no
C23 H23B 0.9600 no
C23 H23C 0.9600 no
C24 H24A 0.9600 no
C24 H24B 0.9600 no
C24 H24C 0.9600 no

loop_
_geom_contact_atom_site_label_1
_geom_contact_atom_site_label_2
_geom_contact_distance
_geom_contact_site_symmetry_2
_geom_contact_publ_flag
Br1 H23B 3.0500 1_544 no
Br1 H16A 3.2100 2_766 no
O1 O3 2.700(5) 1_455 no
O1 C19 2.983(9) . no
O1 C20 2.896(8) . no
O1 C22 3.113(9) . no
O1 C23 3.203(8) . no
O2 C3 3.013(6) . no
O3 C22 3.404(8) 1_655 no
O3 O1 2.700(5) 1_655 no
O3 C23 3.240(7) 1_655 no
O1 H22A 2.4700 . no
O1 H20A 2.2700 . no
O1 H23C 2.5800 . no
O1 H19C 2.4000 . no
O2 H2 2.5500 . no
O3 H1 2.22(8) 1_655 no
O3 H8 2.5100 . no
O3 H15C 2.7000 . no
O3 H16C 2.8300 . no
O3 H22A 2.6600 1_655 no
O3 H23C 2.4500 1_655 no
C3 O2 3.013(6) . no
C4 C14 3.167(8) . no
C5 C14 3.238(8) . no
C5 C9 3.222(7) . no
C9 C5 3.222(7) . no
C14 C5 3.238(8) . no
C14 C4 3.167(8) . no
C19 O1 2.983(9) . no
C20 O1 2.896(8) . no
C22 O3 3.404(8) 1_455 no
C22 O1 3.113(9) . no
C23 O1 3.203(8) . no
C23 O3 3.240(7) 1_455 no
C1 H22A 2.8500 . no
C1 H23C 2.9300 . no
C1 H19C 2.9300 . no
C1 H20A 2.8700 . no
C3 H24B 2.7000 . no
C3 H24A 2.7200 . no
C4 H16B 2.9700 2_777 no
C4 H14 2.7800 . no
C5 H18A 2.7500 . no
C5 H14 3.1000 . no
C5 H16B 3.0000 2_777 no
C5 H18C 2.7300 . no
C7 H14 2.9700 . no
C7 H16A 2.9400 . no
C8 H1A 2.9400 . no
C9 H1A 2.9100 . no
C10 H24A 2.9500 2_776 no
C18 H11 3.0900 2_766 no
C18 H1A 2.4300 . no
C21 H1 2.65(9) . no
C22 H1 2.54(10) . no
C23 H1 2.87(9) . no
C24 H2 2.3900 . no
H1 O3 2.22(8) 1_455 no
H1 C21 2.65(9) . no
H1 C22 2.54(10) . no
H1 C23 2.87(9) . no
H1 H22A 1.8200 . no
H1 H23C 2.2700 . no
H1A C8 2.9400 . no
H1A C9 2.9100 . no
H1A C18 2.4300 . no
H1A H18A 2.2700 . no
H1A H18C 2.1600 . no
H2 O2 2.5500 . no
H2 C24 2.3900 . no
H2 H24A 2.1900 . no
H2 H24B 2.1400 . no
H8 O3 2.5100 . no
H8 H10 2.5500 . no
H10 H8 2.5500 . no
H11 C18 3.0900 2_766 no
H13 H22C 2.5100 2_676 no
H14 C4 2.7800 . no
H14 C5 3.1000 . no
H14 C7 2.9700 . no
H15C O3 2.7000 . no
H16A C7 2.9400 . no
H16A Br1 3.2100 2_766 no
H16B C4 2.9700 2_777 no
H16B C5 3.0000 2_777 no
H16C O3 2.8300 . no
H18A C5 2.7500 . no
H18A H1A 2.2700 . no
H18A H20C 2.4600 . no
H18B H19B 2.4100 . no
H18B H20B 2.3200 . no
H18B H24C 2.5300 1_545 no
H18C C5 2.7300 . no
H18C H1A 2.1600 . no
H18C H19A 2.5400 . no
H19A H18C 2.5400 . no
H19B H18B 2.4100 . no
H19B H20B 2.5700 . no
H19C O1 2.4000 . no
H19C C1 2.9300 . no
H19C H20A 2.5100 . no
H20A O1 2.2700 . no
H20A C1 2.8700 . no
H20A H19C 2.5100 . no
H20B H18B 2.3200 . no
H20B H19B 2.5700 . no
H20C H18A 2.4600 . no
H22A O1 2.4700 . no
H22A O3 2.6600 1_455 no
H22A C1 2.8500 . no
H22A H1 1.8200 . no
H22B H24A 2.4400 . no
H22C H23A 2.5200 . no
H22C H24C 2.4100 . no
H22C H13 2.5100 2_676 no
H23A H22C 2.5200 . no
H23A H24C 2.4400 . no
H23B Br1 3.0500 1_566 no
H23B H24B 2.4400 . no
H23C O1 2.5800 . no
H23C O3 2.4500 1_455 no
H23C C1 2.9300 . no
H23C H1 2.2700 . no
H24A C3 2.7200 . no
H24A H2 2.1900 . no
H24A H22B 2.4400 . no
H24A C10 2.9500 2_776 no
H24B C3 2.7000 . no
H24B H2 2.1400 . no
H24B H23B 2.4400 . no
H24C H18B 2.5300 1_565 no
H24C H22C 2.4100 . no
H24C H23A 2.4400 . no

loop_
_geom_hbond_atom_site_label_D
_geom_hbond_atom_site_label_H
_geom_hbond_atom_site_label_A
_geom_hbond_distance_DH
_geom_hbond_distance_HA
_geom_hbond_distance_DA
_geom_hbond_angle_DHA
_geom_hbond_site_symmetry_A
_geom_hbond_publ_flag
O1 H1 O3 0.71(10) 2.22(8) 2.700(5) 127(9) 1_455 yes
C3 H2 O2 0.9300 2.5500 3.013(6) 111.00 . yes
C8 H8 O3 0.9300 2.5100 2.987(7) 112.00 . yes
C19 H19C O1 0.9600 2.4000 2.983(9) 119.00 . yes
C20 H20A O1 0.9600 2.2700 2.896(8) 122.00 . yes
C22 H22A O1 0.9600 2.4700 3.113(9) 124.00 . yes
C23 H23C O1 0.9600 2.5800 3.203(8) 123.00 . yes
C23 H23C O3 0.9600 2.4500 3.240(7) 139.00 1_455 yes

loop_
_geom_torsion_atom_site_label_1
_geom_torsion_atom_site_label_2
_geom_torsion_atom_site_label_3
_geom_torsion_atom_site_label_4
_geom_torsion
_geom_torsion_publ_flag
O3 P1 O2 C15 -49.6(5) no
O4 P1 O2 C15 74.4(5) no
C7 P1 O2 C15 -174.7(5) no
O2 P1 O4 C16 -178.0(4) no
O3 P1 O4 C16 -53.5(5) no
C7 P1 O4 C16 71.7(4) no
O4 P1 C7 C4 67.3(4) no
O2 P1 C7 C4 -40.0(5) no
O3 P1 C7 C4 -166.6(4) no
O4 P1 C7 C8 -105.0(5) no
O2 P1 C7 C8 147.7(4) no
O3 P1 C7 C8 21.1(5) no
O1 C1 C2 C3 178.1(4) no
C2 C1 C6 C17 -177.7(4) no
C2 C1 C6 C5 2.5(7) no
C6 C1 C2 C21 179.4(4) no
O1 C1 C2 C21 -0.7(7) no
C6 C1 C2 C3 -1.8(7) no
O1 C1 C6 C5 -177.4(4) no
O1 C1 C6 C17 2.4(6) no
C21 C2 C3 C4 178.7(5) no
C1 C2 C3 C4 -0.2(7) no
C1 C2 C21 C24 -177.4(5) no
C1 C2 C21 C22 -59.9(6) no
C1 C2 C21 C23 64.3(6) no
C3 C2 C21 C24 3.8(7) no
C3 C2 C21 C22 121.3(5) no
C3 C2 C21 C23 -114.5(5) no
C2 C3 C4 C5 1.3(8) no
C2 C3 C4 C7 -179.9(5) no
C5 C4 C7 C8 53.2(8) no
C7 C4 C5 C6 -179.3(5) no
C3 C4 C5 C6 -0.5(8) no
C5 C4 C7 P1 -118.5(5) no
C3 C4 C7 P1 62.7(7) no
C3 C4 C7 C8 -125.6(6) no
C4 C5 C6 C1 -1.3(7) no
C4 C5 C6 C17 178.9(5) no
C5 C6 C17 C20 -123.7(5) no
C1 C6 C17 C18 174.0(5) no
C1 C6 C17 C19 -65.8(6) no
C1 C6 C17 C20 56.5(6) no
C5 C6 C17 C18 -6.2(7) no
C5 C6 C17 C19 114.0(5) no
P1 C7 C8 C9 174.1(5) no
C4 C7 C8 C9 2.2(10) no
C7 C8 C9 C10 -136.5(6) no
C7 C8 C9 C14 42.8(9) no
C8 C9 C10 C11 176.9(5) no
C14 C9 C10 C11 -2.4(9) no
C8 C9 C14 C13 -178.5(6) no
C10 C9 C14 C13 0.8(9) no
C9 C10 C11 C12 1.0(9) no
C10 C11 C12 Br1 -178.8(5) no
C10 C11 C12 C13 2.1(10) no
Br1 C12 C13 C14 177.3(5) no
C11 C12 C13 C14 -3.6(10) no
C12 C13 C14 C9 2.2(9) no
